data_7125398
loop_
_publ_author_name
'Dey, Mamon'
'Mudoi, Prashurya Pritam'
'Choudhury, Anup'
'Sarma, Bipul'
'Gogoi, Nayanmoni'

_publ_section_title
;
 Deciphering the influence of structural distortions on the uniaxial
 magnetic anisotropy of pentagonal bipyramidal Ni(ii) complexes.
;
_journal_issue 77
_journal_name_full 'Chemical communications (Cambridge, England)'
_journal_page_first 11547
_journal_page_last 11550
_journal_paper_doi 10.1039/c9cc05032a
_journal_volume 55
_journal_year 2019
_chemical_formula_sum 'C17 H23 N11 Ni O2'
_chemical_formula_weight 472.17
_space_group_crystal_system tetragonal
_space_group_IT_number 88
_space_group_name_Hall '-I 4ad'
_space_group_name_H-M_alt 'I 41/a :2'
_atom_sites_solution_hydrogens mixed
_audit_creation_method SHELXL-2014/7
_audit_update_record
;
2019-06-26 deposited with the CCDC.	2019-08-30 downloaded from the CCDC.
;
_cell_angle_alpha 90
_cell_angle_beta 90
_cell_angle_gamma 90
_cell_formula_units_Z 16
_cell_length_a 32.1592(12)
_cell_length_b 32.1592(12)
_cell_length_c 10.0314(4)
_cell_measurement_reflns_used 4491
_cell_measurement_temperature 296(2)
_cell_measurement_theta_max 21.74
_cell_measurement_theta_min 2.53
_cell_volume 10374.6(7)
_computing_cell_refinement 'Bruker SAINT'
_computing_data_collection 'Bruker APEX2'
_computing_data_reduction 'Bruker SAINT'
_computing_molecular_graphics 'Bruker SHELXTL'
_computing_publication_material 'Bruker SHELXTL'
_computing_structure_refinement 'SHELXL-2014/7 (Sheldrick, 2014)'
_computing_structure_solution 'SHELXS-97 (Sheldrick 2008)'
_diffrn_ambient_temperature 296(2)
_diffrn_measured_fraction_theta_full 0.999
_diffrn_measured_fraction_theta_max 0.998
_diffrn_measurement_device_type 'Bruker APEX-II CCD'
_diffrn_measurement_method '\f and \w scans'
_diffrn_radiation_type MoK\a
_diffrn_radiation_wavelength 0.71073
_diffrn_reflns_av_R_equivalents 0.0623
_diffrn_reflns_av_unetI/netI 0.0574
_diffrn_reflns_Laue_measured_fraction_full 0.999
_diffrn_reflns_Laue_measured_fraction_max 0.998
_diffrn_reflns_limit_h_max 38
_diffrn_reflns_limit_h_min -38
_diffrn_reflns_limit_k_max 42
_diffrn_reflns_limit_k_min -31
_diffrn_reflns_limit_l_max 13
_diffrn_reflns_limit_l_min -13
_diffrn_reflns_number 37717
_diffrn_reflns_point_group_measured_fraction_full 0.999
_diffrn_reflns_point_group_measured_fraction_max 0.998
_diffrn_reflns_theta_full 25.242
_diffrn_reflns_theta_max 28.411
_diffrn_reflns_theta_min 1.266
_exptl_absorpt_coefficient_mu 0.780
_exptl_absorpt_correction_T_max 0.970
_exptl_absorpt_correction_T_min 0.912
_exptl_absorpt_correction_type multi-scan
_exptl_absorpt_process_details SADABS
_exptl_crystal_colour Green
_exptl_crystal_density_diffrn 1.209
_exptl_crystal_description Needle
_exptl_crystal_F_000 3936
_exptl_crystal_size_max 0.310
_exptl_crystal_size_mid 0.100
_exptl_crystal_size_min 0.040
_refine_diff_density_max 0.309
_refine_diff_density_min -0.364
_refine_diff_density_rms 0.071
_refine_ls_extinction_method none
_refine_ls_goodness_of_fit_ref 1.026
_refine_ls_hydrogen_treatment mixed
_refine_ls_matrix_type full
_refine_ls_number_parameters 314
_refine_ls_number_reflns 6507
_refine_ls_number_restraints 6
_refine_ls_restrained_S_all 1.026
_refine_ls_R_factor_all 0.1076
_refine_ls_R_factor_gt 0.0641
_refine_ls_shift/su_max 0.336
_refine_ls_shift/su_mean 0.010
_refine_ls_structure_factor_coef Fsqd
_refine_ls_weighting_details 'w=1/[\s^2^(Fo^2^)+(0.1153P)^2^+1.2136P] where P=(Fo^2^+2Fc^2^)/3'
_refine_ls_weighting_scheme calc
_refine_ls_wR_factor_gt 0.1895
_refine_ls_wR_factor_ref 0.2088
_reflns_Friedel_coverage 0.000
_reflns_number_gt 3768
_reflns_number_total 6507
_reflns_threshold_expression 'I > 2\s(I)'
_cod_data_source_file c9cc05032a2.cif
_cod_data_source_block squeezed
_cod_original_cell_volume 10374.6(9)
_cod_original_sg_symbol_H-M 'I 41/a'
_cod_database_code 7125398
_shelx_shelxl_version_number 2014/7
_shelx_space_group_comment
;
The symmetry employed for this shelxl refinement is uniquely defined
by the following loop, which should always be used as a source of
symmetry information in preference to the above space-group names.
They are only intended as comments.
;
_shelx_estimated_absorpt_t_min 0.794
_shelx_estimated_absorpt_t_max 0.969
_exptl_absorpt_special_details SADABS

loop_
_space_group_symop_operation_xyz
'x, y, z'
'-x+1/2, -y, z+1/2'
'-y+3/4, x+1/4, z+1/4'
'y+3/4, -x+3/4, z+3/4'
'x+1/2, y+1/2, z+1/2'
'-x+1, -y+1/2, z+1'
'-y+5/4, x+3/4, z+3/4'
'y+5/4, -x+5/4, z+5/4'
'-x, -y, -z'
'x-1/2, y, -z-1/2'
'y-3/4, -x-1/4, -z-1/4'
'-y-3/4, x-3/4, -z-3/4'
'-x+1/2, -y+1/2, -z+1/2'
'x, y+1/2, -z'
'y-1/4, -x+1/4, -z+1/4'
'-y-1/4, x-1/4, -z-1/4'

loop_
_atom_site_label
_atom_site_type_symbol
_atom_site_fract_x
_atom_site_fract_y
_atom_site_fract_z
_atom_site_U_iso_or_equiv
_atom_site_adp_type
_atom_site_occupancy
_atom_site_site_symmetry_order
_atom_site_calc_flag
_atom_site_refinement_flags_posn
_atom_site_refinement_flags_adp
C3 C 0.17668(17) 0.1385(2) 0.9576(9) 0.127(3) Uani 1 1 d . .
H3 H 0.1934 0.1509 1.0219 0.152 Uiso 1 1 calc R U
C10 C 0.02564(9) 0.01067(9) 0.6844(3) 0.0365(6) Uani 1 1 d . .
C15 C 0.15588(12) 0.01975(11) 0.6304(4) 0.0584(9) Uani 1 1 d . .
H15 H 0.1590 0.0224 0.7222 0.070 Uiso 1 1 calc R U
C1 C 0.12489(11) 0.08958(12) 0.8963(4) 0.0580(9) Uani 1 1 d . .
C8 C 0.15003(15) 0.14996(13) 0.5965(7) 0.0981(19) Uani 1 1 d . .
C6 C 0.09493(10) 0.05562(12) 0.9138(3) 0.0532(8) Uani 1 1 d . .
C14 C 0.00845(13) 0.13950(15) 0.5843(6) 0.0808(13) Uani 1 1 d . .
H14 H 0.0046 0.1308 0.4967 0.097 Uiso 1 1 calc R U
C7 C 0.09148(14) 0.03226(14) 1.0431(4) 0.0742(12) Uani 1 1 d . .
H7A H 0.1185 0.0228 1.0699 0.111 Uiso 1 1 calc R U
H7B H 0.0734 0.0088 1.0316 0.111 Uiso 1 1 calc R U
H7C H 0.0803 0.0503 1.1105 0.111 Uiso 1 1 calc R U
C11 C 0.0834(2) 0.12198(16) 0.3373(5) 0.0914(17) Uani 1 1 d . .
C2 C 0.15069(13) 0.10548(17) 0.9964(6) 0.0914(16) Uani 1 1 d . .
H2 H 0.1507 0.0949 1.0827 0.110 Uiso 1 1 calc R U
C16 C 0.16602(17) 0.00050(14) 0.4234(4) 0.0812(14) Uani 1 1 d . .
H16 H 0.1769 -0.0120 0.3473 0.097 Uiso 1 1 calc R U
C17 C 0.13347(16) 0.02607(13) 0.4313(4) 0.0765(12) Uani 1 1 d . .
H17 H 0.1175 0.0343 0.3585 0.092 Uiso 1 1 calc R U
C12 C 0.03250(15) 0.14444(14) 0.7822(5) 0.0792(12) Uani 1 1 d . .
H12 H 0.0484 0.1409 0.8588 0.095 Uiso 1 1 calc R U
C13 C -0.01368(15) 0.16785(16) 0.6464(7) 0.0954(18) Uani 1 1 d . .
H13 H -0.0353 0.1833 0.6094 0.114 Uiso 1 1 calc R U
C5 C 0.15192(12) 0.13634(12) 0.7359(6) 0.0750(13) Uani 1 1 d . .
C4 C 0.17840(16) 0.1528(2) 0.8350(10) 0.126(3) Uani 1 1 d . .
H4 H 0.1971 0.1738 0.8135 0.151 Uiso 1 1 calc R U
C9 C 0.18001(18) 0.18136(17) 0.5403(9) 0.138(3) Uani 1 1 d . .
H9D H 0.2020 0.1861 0.6031 0.206 Uiso 1 1 calc R U
H9B H 0.1656 0.2070 0.5235 0.206 Uiso 1 1 calc R U
H9C H 0.1915 0.1710 0.4585 0.206 Uiso 1 1 calc R U
N1 N 0.12569(9) 0.10552(9) 0.7700(4) 0.0596(8) Uani 1 1 d . .
N2 N 0.07337(8) 0.04726(8) 0.8081(2) 0.0420(6) Uani 1 1 d . .
N3 N 0.04504(9) 0.01618(8) 0.8058(2) 0.0441(6) Uani 1 1 d . .
N4 N 0.12145(12) 0.13149(10) 0.5284(4) 0.0767(11) Uani 1 1 d . .
N5 N 0.11512(17) 0.14198(14) 0.4008(6) 0.1024(17) Uani 1 1 d . .
N10 N 0.12636(9) 0.03880(8) 0.5597(3) 0.0504(7) Uani 1 1 d . .
N8 N 0.03853(9) 0.12473(10) 0.6709(3) 0.0608(8) Uani 1 1 d . .
N11 N 0.18029(13) -0.00344(11) 0.5545(4) 0.0728(10) Uani 1 1 d . .
N9 N -0.00001(14) 0.17079(14) 0.7715(6) 0.0902(13) Uani 1 1 d . .
N6 N -0.00137(9) -0.02025(9) 0.6782(3) 0.0503(7) Uani 1 1 d D .
N7 N 0.0734(2) 0.13438(17) 0.2134(5) 0.1256(19) Uani 1 1 d D .
Ni1 Ni 0.08465(2) 0.08192(2) 0.62931(4) 0.05377(19) Uani 1 1 d . .
O1 O 0.03380(7) 0.03376(7) 0.58805(19) 0.0480(5) Uani 1 1 d . .
O2 O 0.06475(11) 0.09190(10) 0.3911(3) 0.0896(10) Uani 1 1 d . .
H6B H -0.0127(9) -0.0267(10) 0.5988(14) 0.050(9) Uiso 1 1 d D .
H5A H 0.1252(14) 0.1651(16) 0.389(4) 0.079(14) Uiso 1 1 d . .
H6A H -0.0116(17) -0.011(2) 0.756(3) 0.25(5) Uiso 1 1 d D .
H7E H 0.0830(12) 0.1606(5) 0.206(5) 0.090(16) Uiso 1 1 d D .
H3A H 0.032(3) 0.015(3) 0.874(9) 0.21(4) Uiso 1 1 d . .
H7D H 0.071(3) 0.1155(11) 0.148(3) 0.24(5) Uiso 1 1 d D .
H11A H 0.2024(16) -0.0119(16) 0.581(5) 0.091(17) Uiso 1 1 d . .
H9A H 0.005(2) 0.192(2) 0.829(8) 0.17(3) Uiso 1 1 d . .

loop_
_atom_site_aniso_label
_atom_site_aniso_U_11
_atom_site_aniso_U_22
_atom_site_aniso_U_33
_atom_site_aniso_U_23
_atom_site_aniso_U_13
_atom_site_aniso_U_12
C3 0.057(3) 0.144(6) 0.179(7) -0.102(6) 0.011(4) -0.026(3)
C10 0.0387(15) 0.0367(15) 0.0343(13) 0.0023(11) 0.0003(11) 0.0031(12)
C15 0.058(2) 0.053(2) 0.065(2) -0.0118(17) -0.0064(17) 0.0017(17)
C1 0.0416(18) 0.060(2) 0.073(2) -0.0285(18) -0.0045(16) 0.0064(16)
C8 0.060(3) 0.042(2) 0.192(6) 0.004(3) 0.051(3) -0.005(2)
C6 0.0473(19) 0.062(2) 0.0500(17) -0.0145(15) -0.0079(14) 0.0089(16)
C14 0.053(2) 0.072(3) 0.117(4) 0.020(3) -0.008(2) 0.008(2)
C7 0.084(3) 0.091(3) 0.0482(19) -0.0100(19) -0.0186(19) 0.009(2)
C11 0.122(4) 0.068(3) 0.084(3) 0.041(2) 0.051(3) 0.026(3)
C2 0.051(2) 0.109(4) 0.114(4) -0.062(3) -0.006(2) -0.001(2)
C16 0.110(4) 0.067(3) 0.067(3) -0.003(2) 0.035(3) 0.011(3)
C17 0.102(3) 0.070(3) 0.057(2) 0.0034(19) 0.018(2) 0.008(2)
C12 0.080(3) 0.075(3) 0.083(3) 0.009(2) 0.016(2) 0.023(2)
C13 0.057(3) 0.074(3) 0.156(6) 0.035(3) 0.011(3) 0.022(2)
C5 0.040(2) 0.046(2) 0.140(4) -0.024(2) 0.022(2) -0.0041(16)
C4 0.050(3) 0.101(4) 0.226(8) -0.085(5) 0.031(4) -0.025(3)
C9 0.087(4) 0.070(3) 0.256(9) 0.041(4) 0.055(5) -0.011(3)
N1 0.0421(16) 0.0428(16) 0.094(2) -0.0148(15) 0.0052(15) 0.0053(13)
N2 0.0416(14) 0.0477(15) 0.0368(12) -0.0019(10) -0.0023(10) -0.0018(12)
N3 0.0497(15) 0.0458(15) 0.0370(13) 0.0023(11) -0.0007(11) -0.0038(12)
N4 0.075(2) 0.0453(18) 0.110(3) 0.0237(19) 0.042(2) 0.0050(17)
N5 0.104(4) 0.059(3) 0.144(4) 0.037(3) 0.055(3) -0.005(2)
N10 0.0533(16) 0.0435(15) 0.0543(15) -0.0021(12) 0.0073(13) -0.0035(13)
N8 0.0513(17) 0.0539(18) 0.077(2) 0.0140(15) 0.0065(15) 0.0048(14)
N11 0.057(2) 0.058(2) 0.103(3) -0.0083(19) 0.017(2) 0.0056(17)
N9 0.078(3) 0.071(3) 0.122(4) -0.001(3) 0.025(3) 0.021(2)
N6 0.0528(16) 0.0519(16) 0.0464(15) 0.0041(12) -0.0046(12) -0.0072(13)
N7 0.201(6) 0.094(4) 0.082(3) 0.036(3) 0.047(3) 0.000(4)
Ni1 0.0527(3) 0.0519(3) 0.0567(3) 0.00166(19) 0.00208(19) 0.0066(2)
O1 0.0571(13) 0.0526(13) 0.0344(10) 0.0111(9) -0.0079(9) -0.0133(11)
O2 0.092(2) 0.074(2) 0.103(2) 0.0405(17) 0.0262(18) -0.0036(17)

loop_
_atom_type_symbol
_atom_type_description
_atom_type_scat_dispersion_real
_atom_type_scat_dispersion_imag
_atom_type_scat_source
C C 0.0033 0.0016 'International Tables Vol C Tables 4.2.6.8 and 6.1.1.4'
H H 0.0000 0.0000 'International Tables Vol C Tables 4.2.6.8 and 6.1.1.4'
N N 0.0061 0.0033 'International Tables Vol C Tables 4.2.6.8 and 6.1.1.4'
Ni Ni 0.3393 1.1124 'International Tables Vol C Tables 4.2.6.8 and 6.1.1.4'
O O 0.0106 0.0060 'International Tables Vol C Tables 4.2.6.8 and 6.1.1.4'

loop_
_geom_angle_atom_site_label_1
_geom_angle_atom_site_label_2
_geom_angle_atom_site_label_3
_geom_angle
C4 C3 C2 123.2(6)
C4 C3 H3 118.4
C2 C3 H3 118.4
O1 C10 N6 123.4(3)
O1 C10 N3 120.8(3)
N6 C10 N3 115.8(3)
O1 C10 H6A 141(2)
N6 C10 H6A 35.4(13)
N3 C10 H6A 89.9(16)
N11 C15 N10 112.0(4)
N11 C15 H15 124.0
N10 C15 H15 124.0
N1 C1 C2 121.1(4)
N1 C1 C6 113.7(3)
C2 C1 C6 125.1(4)
N4 C8 C5 113.4(4)
N4 C8 C9 124.5(7)
C5 C8 C9 122.1(6)
N2 C6 C1 114.1(3)
N2 C6 C7 124.3(3)
C1 C6 C7 121.6(3)
C13 C14 N8 108.6(5)
C13 C14 H14 125.7
N8 C14 H14 125.7
C6 C7 H7A 109.5
C6 C7 H7B 109.5
H7A C7 H7B 109.5
C6 C7 H7C 109.5
H7A C7 H7C 109.5
H7B C7 H7C 109.5
O2 C11 N7 120.6(7)
O2 C11 N5 121.2(5)
N7 C11 N5 118.1(5)
C1 C2 C3 115.5(6)
C1 C2 H2 122.3
C3 C2 H2 122.3
C17 C16 N11 104.9(4)
C17 C16 H16 127.5
N11 C16 H16 127.5
C16 C17 N10 111.8(4)
C16 C17 H17 124.1
N10 C17 H17 124.1
N8 C12 N9 110.7(5)
N8 C12 H12 124.7
N9 C12 H12 124.7
C14 C13 N9 108.5(5)
C14 C13 H13 125.8
N9 C13 H13 125.7
N1 C5 C4 118.4(6)
N1 C5 C8 115.9(4)
C4 C5 C8 125.8(5)
C3 C4 C5 120.2(6)
C3 C4 H4 119.9
C5 C4 H4 119.9
C8 C9 H9D 109.5
C8 C9 H9B 109.5
H9D C9 H9B 109.5
C8 C9 H9C 109.5
H9D C9 H9C 109.5
H9B C9 H9C 109.5
C5 N1 C1 121.5(4)
C5 N1 Ni1 119.7(3)
C1 N1 Ni1 118.8(2)
C6 N2 N3 121.8(3)
C6 N2 Ni1 119.1(2)
N3 N2 Ni1 118.97(18)
N2 N3 C10 114.5(2)
N2 N3 H3A 111(7)
C10 N3 H3A 121(7)
C8 N4 N5 119.9(4)
C8 N4 Ni1 117.8(4)
N5 N4 Ni1 122.2(4)
N4 N5 C11 116.2(4)
N4 N5 H5A 108(3)
C11 N5 H5A 131(3)
C15 N10 C17 104.1(3)
C15 N10 Ni1 126.5(2)
C17 N10 Ni1 129.1(3)
C12 N8 C14 105.5(4)
C12 N8 Ni1 127.3(3)
C14 N8 Ni1 127.1(3)
C15 N11 C16 107.2(4)
C15 N11 H11A 122(4)
C16 N11 H11A 129(4)
C13 N9 C12 106.6(5)
C13 N9 H9A 136(5)
C12 N9 H9A 106(5)
C10 N6 H6B 119(2)
C10 N6 H6A 87(5)
H6B N6 H6A 134(4)
C11 N7 H7E 106(3)
C11 N7 H7D 120(4)
H7E N7 H7D 127(4)
N10 Ni1 N8 171.24(12)
N10 Ni1 N1 93.59(11)
N8 Ni1 N1 94.34(12)
N10 Ni1 N2 92.51(10)
N8 Ni1 N2 93.22(11)
N1 Ni1 N2 74.27(11)
N10 Ni1 N4 88.96(11)
N8 Ni1 N4 89.78(12)
N1 Ni1 N4 73.12(15)
N2 Ni1 N4 147.39(14)
N10 Ni1 O1 87.03(10)
N8 Ni1 O1 88.54(11)
N1 Ni1 O1 145.50(11)
N2 Ni1 O1 71.24(8)
N4 Ni1 O1 141.34(13)
C10 O1 Ni1 114.40(18)

loop_
_geom_bond_atom_site_label_1
_geom_bond_atom_site_label_2
_geom_bond_distance
C3 C4 1.313(11)
C3 C2 1.407(9)
C3 H3 0.9300
C10 O1 1.247(3)
C10 N6 1.322(4)
C10 N3 1.380(4)
C10 H6A 1.55(6)
C15 N11 1.324(5)
C15 N10 1.334(5)
C15 H15 0.9300
C1 N1 1.367(5)
C1 C2 1.399(5)
C1 C6 1.467(5)
C8 N4 1.290(7)
C8 C5 1.467(8)
C8 C9 1.506(6)
C6 N2 1.296(4)
C6 C7 1.503(5)
C14 C13 1.314(7)
C14 N8 1.384(5)
C14 H14 0.9300
C7 H7A 0.9600
C7 H7B 0.9600
C7 H7C 0.9600
C11 O2 1.259(6)
C11 N7 1.344(7)
C11 N5 1.365(8)
C2 H2 0.9300
C16 C17 1.333(6)
C16 N11 1.398(6)
C16 H16 0.9300
C17 N10 1.371(5)
C17 H17 0.9300
C12 N8 1.299(5)
C12 N9 1.350(6)
C12 H12 0.9300
C13 N9 1.332(8)
C13 H13 0.9300
C5 N1 1.346(5)
C5 C4 1.412(8)
C4 H4 0.9300
C9 H9D 0.9600
C9 H9B 0.9600
C9 H9C 0.9600
N1 Ni1 2.076(3)
N2 N3 1.353(4)
N2 Ni1 2.142(2)
N3 H3A 0.79(9)
N4 N5 1.339(6)
N4 Ni1 2.229(3)
N5 H5A 0.82(5)
N10 Ni1 2.052(3)
N8 Ni1 2.066(3)
N11 H11A 0.80(5)
N9 H9A 0.90(8)
N6 H6B 0.8999(10)
N6 H6A 0.9003(19)
N7 H7E 0.9001(11)
N7 H7D 0.9001(11)
Ni1 O1 2.290(2)

loop_
_geom_torsion_atom_site_label_1
_geom_torsion_atom_site_label_2
_geom_torsion_atom_site_label_3
_geom_torsion_atom_site_label_4
_geom_torsion
N1 C1 C6 N2 -2.0(4)
C2 C1 C6 N2 177.6(3)
N1 C1 C6 C7 175.9(3)
C2 C1 C6 C7 -4.5(6)
N1 C1 C2 C3 0.4(6)
C6 C1 C2 C3 -179.2(4)
C4 C3 C2 C1 -2.9(9)
N11 C16 C17 N10 0.3(5)
N8 C14 C13 N9 -2.3(6)
N4 C8 C5 N1 3.5(5)
C9 C8 C5 N1 -174.4(4)
N4 C8 C5 C4 -176.2(4)
C9 C8 C5 C4 5.9(7)
C2 C3 C4 C5 3.3(10)
N1 C5 C4 C3 -1.1(8)
C8 C5 C4 C3 178.6(6)
C4 C5 N1 C1 -1.3(5)
C8 C5 N1 C1 178.9(3)
C4 C5 N1 Ni1 177.7(3)
C8 C5 N1 Ni1 -2.0(4)
C2 C1 N1 C5 1.6(5)
C6 C1 N1 C5 -178.8(3)
C2 C1 N1 Ni1 -177.4(3)
C6 C1 N1 Ni1 2.2(4)
C1 C6 N2 N3 178.4(3)
C7 C6 N2 N3 0.5(5)
C1 C6 N2 Ni1 1.0(4)
C7 C6 N2 Ni1 -176.9(3)
C6 N2 N3 C10 -178.3(3)
Ni1 N2 N3 C10 -0.9(3)
O1 C10 N3 N2 -1.5(4)
N6 C10 N3 N2 178.2(3)
C5 C8 N4 N5 177.5(4)
C9 C8 N4 N5 -4.6(7)
C5 C8 N4 Ni1 -3.4(5)
C9 C8 N4 Ni1 174.5(4)
C8 N4 N5 C11 -177.9(4)
Ni1 N4 N5 C11 3.1(6)
O2 C11 N5 N4 -8.4(7)
N7 C11 N5 N4 173.7(4)
N11 C15 N10 C17 0.1(4)
N11 C15 N10 Ni1 -174.0(2)
C16 C17 N10 C15 -0.3(5)
C16 C17 N10 Ni1 173.6(3)
N9 C12 N8 C14 0.4(5)
N9 C12 N8 Ni1 178.4(3)
C13 C14 N8 C12 1.2(5)
C13 C14 N8 Ni1 -176.8(3)
N10 C15 N11 C16 0.1(5)
C17 C16 N11 C15 -0.3(5)
C14 C13 N9 C12 2.5(6)
N8 C12 N9 C13 -1.8(6)
N6 C10 O1 Ni1 -176.7(2)
N3 C10 O1 Ni1 2.9(3)
